data_2220932
loop_
_publ_author_name
'Ahmad, Kartini'
'Awang, Khalijah'
'Thomas, Noel F.'
'Weber, Jean-Frederic Faizal'
'Ng, Seik Weng'

_publ_section_title
;
 <i>N</i>-{2-[2-(2,6-Dichloro-3,5-dimethoxyphenyl)ethenyl]phenyl}acetamide
;
_journal_coeditor_code TK2361
_journal_issue 2
_journal_name_full 'Acta Crystallographica Section E'
_journal_page_first o438
_journal_paper_doi 10.1107/S1600536809003250
_journal_volume 65
_journal_year 2009
_chemical_formula_iupac 'C18 H17 Cl2 N O3'
_chemical_formula_moiety 'C18 H17 Cl2 N O3'
_chemical_formula_sum 'C18 H17 Cl2 N O3'
_chemical_formula_weight 366.23
_chemical_name_systematic
;
<i>N</i>-{2-[2-(2,6-Dichloro-3,5-dimethoxyphenyl)ethenyl]phenyl}acetamide
;
_space_group_IT_number 2
_symmetry_cell_setting triclinic
_symmetry_space_group_name_Hall '-P 1'
_symmetry_space_group_name_H-M 'P -1'
_atom_sites_solution_hydrogens geom
_atom_sites_solution_primary direct
_atom_sites_solution_secondary difmap
_audit_creation_method SHELXL97
_cell_angle_alpha 78.561(2)
_cell_angle_beta 77.716(2)
_cell_angle_gamma 85.969(3)
_cell_formula_units_Z 2
_cell_length_a 7.5646(3)
_cell_length_b 9.1485(3)
_cell_length_c 12.2969(5)
_cell_measurement_reflns_used 1123
_cell_measurement_temperature 100(2)
_cell_measurement_theta_max 26.5
_cell_measurement_theta_min 2.6
_cell_volume 814.65(5)
_computing_cell_refinement 'SAINT (Bruker, 2007)'
_computing_data_collection 'APEX2 (Bruker, 2007)'
_computing_data_reduction 'SAINT (Bruker, 2007)'
_computing_molecular_graphics 'X-SEED (Barbour, 2001)'
_computing_publication_material 'publCIF (Westrip, 2009)'
_computing_structure_refinement 'SHELXL97 (Sheldrick, 2008)'
_computing_structure_solution 'SHELXS97 (Sheldrick, 2008)'
_diffrn_ambient_temperature 100(2)
_diffrn_measured_fraction_theta_full 0.979
_diffrn_measured_fraction_theta_max 0.979
_diffrn_measurement_device_type 'Bruker SMART APEX'
_diffrn_measurement_method \w
_diffrn_radiation_monochromator graphite
_diffrn_radiation_source 'fine-focus sealed tube'
_diffrn_radiation_type MoK\a
_diffrn_radiation_wavelength 0.71073
_diffrn_reflns_av_R_equivalents 0.048
_diffrn_reflns_av_sigmaI/netI 0.085
_diffrn_reflns_limit_h_max 9
_diffrn_reflns_limit_h_min -9
_diffrn_reflns_limit_k_max 11
_diffrn_reflns_limit_k_min -11
_diffrn_reflns_limit_l_max 15
_diffrn_reflns_limit_l_min -15
_diffrn_reflns_number 6677
_diffrn_reflns_theta_full 27.5
_diffrn_reflns_theta_max 27.5
_diffrn_reflns_theta_min 2.3
_diffrn_standards_decay_% 0
_diffrn_standards_interval_count 0
_diffrn_standards_interval_time 0
_diffrn_standards_number 0
_exptl_absorpt_coefficient_mu 0.415
_exptl_absorpt_correction_T_max 0.988
_exptl_absorpt_correction_T_min 0.886
_exptl_absorpt_correction_type multi-scan
_exptl_absorpt_process_details '(SADABS; Sheldrick, 1996)'
_exptl_crystal_colour colourless
_exptl_crystal_density_diffrn 1.493
_exptl_crystal_density_method 'not measured'
_exptl_crystal_description prism
_exptl_crystal_F_000 380
_exptl_crystal_size_max 0.30
_exptl_crystal_size_mid 0.03
_exptl_crystal_size_min 0.03
_refine_diff_density_max 0.40
_refine_diff_density_min -0.37
_refine_ls_extinction_method none
_refine_ls_goodness_of_fit_ref 0.99
_refine_ls_hydrogen_treatment constr
_refine_ls_matrix_type full
_refine_ls_number_parameters 220
_refine_ls_number_reflns 3657
_refine_ls_number_restraints 0
_refine_ls_restrained_S_all 0.99
_refine_ls_R_factor_all 0.075
_refine_ls_R_factor_gt 0.048
_refine_ls_shift/su_max 0.001
_refine_ls_shift/su_mean 0.001
_refine_ls_structure_factor_coef Fsqd
_refine_ls_weighting_details 'calc w = 1/[\s^2^(Fo^2^)+(0.046P)^2^] where P=(Fo^2^+2Fc^2^)/3'
_refine_ls_weighting_scheme calc
_refine_ls_wR_factor_gt 0.105
_refine_ls_wR_factor_ref 0.117
_reflns_number_gt 2490
_reflns_number_total 3657
_reflns_threshold_expression I>2\s(I)
_cod_data_source_file tk2361.cif
_cod_data_source_block I
_cod_database_code 2220932
_cod_database_fobs_code 2220932

loop_
_symmetry_equiv_pos_as_xyz
'x, y, z'
'-x, -y, -z'

loop_
_atom_site_type_symbol
_atom_site_label
_atom_site_fract_x
_atom_site_fract_y
_atom_site_fract_z
_atom_site_U_iso_or_equiv
_atom_site_adp_type
_atom_site_calc_flag
_atom_site_refinement_flags
_atom_site_occupancy
_atom_site_disorder_assembly
_atom_site_disorder_group
Cl Cl1 0.21992(9) 0.40664(7) 0.21221(5) 0.02175(18) Uani d . 1 . .
Cl Cl2 0.28411(9) 0.66314(7) 0.56854(5) 0.01944(18) Uani d . 1 . .
O O1 0.3311(3) 0.68767(19) 0.08280(14) 0.0248(5) Uani d . 1 . .
O O2 0.4014(2) 0.90427(18) 0.39962(15) 0.0203(4) Uani d . 1 . .
O O3 0.1911(3) 0.2547(2) 0.96831(17) 0.0353(5) Uani d . 1 . .
N N1 0.1666(3) 0.3365(2) 0.78526(18) 0.0198(5) Uani d . 1 . .
H H1 0.1734 0.4173 0.7322 0.024 Uiso calc R 1 . .
C C1 0.2581(3) 0.5380(3) 0.3861(2) 0.0141(5) Uani d . 1 . .
C C2 0.2725(3) 0.5540(3) 0.2691(2) 0.0162(6) Uani d . 1 . .
C C3 0.3281(4) 0.6856(3) 0.1940(2) 0.0171(6) Uani d . 1 . .
C C4 0.3763(4) 0.8042(3) 0.2354(2) 0.0183(6) Uani d . 1 . .
H H4 0.4190 0.8928 0.1845 0.022 Uiso calc R 1 . .
C C5 0.3624(3) 0.7936(3) 0.3506(2) 0.0158(6) Uani d . 1 . .
C C6 0.3045(3) 0.6611(3) 0.4245(2) 0.0149(5) Uani d . 1 . .
C C7 0.3852(4) 0.8217(3) 0.0026(2) 0.0285(7) Uani d . 1 . .
H H7A 0.3723 0.8102 -0.0729 0.043 Uiso calc R 1 . .
H H7B 0.5119 0.8405 0.0009 0.043 Uiso calc R 1 . .
H H7C 0.3085 0.9060 0.0250 0.043 Uiso calc R 1 . .
C C8 0.4638(4) 1.0415(3) 0.3273(2) 0.0232(6) Uani d . 1 . .
H H8A 0.4852 1.1118 0.3735 0.035 Uiso calc R 1 . .
H H8B 0.3721 1.0843 0.2836 0.035 Uiso calc R 1 . .
H H8C 0.5768 1.0225 0.2753 0.035 Uiso calc R 1 . .
C C9 0.1833(3) 0.4005(3) 0.4615(2) 0.0154(6) Uani d . 1 . .
H H9 0.0883 0.3559 0.4413 0.019 Uiso calc R 1 . .
C C10 0.2381(3) 0.3337(3) 0.5558(2) 0.0144(5) Uani d . 1 . .
H H10 0.3401 0.3734 0.5723 0.017 Uiso calc R 1 . .
C C11 0.1548(3) 0.2039(3) 0.6366(2) 0.0159(6) Uani d . 1 . .
C C12 0.1058(4) 0.0794(3) 0.6023(2) 0.0193(6) Uani d . 1 . .
H H12 0.1223 0.0778 0.5238 0.023 Uiso calc R 1 . .
C C13 0.0330(4) -0.0426(3) 0.6812(2) 0.0207(6) Uani d . 1 . .
H H13 -0.0016 -0.1264 0.6565 0.025 Uiso calc R 1 . .
C C14 0.0106(4) -0.0427(3) 0.7955(2) 0.0222(6) Uani d . 1 . .
H H14 -0.0367 -0.1275 0.8492 0.027 Uiso calc R 1 . .
C C15 0.0568(4) 0.0805(3) 0.8323(2) 0.0203(6) Uani d . 1 . .
H H15 0.0404 0.0803 0.9111 0.024 Uiso calc R 1 . .
C C16 0.1273(4) 0.2042(3) 0.7536(2) 0.0178(6) Uani d . 1 . .
C C17 0.1954(4) 0.3555(3) 0.8874(2) 0.0234(6) Uani d . 1 . .
C C18 0.2350(4) 0.5142(3) 0.8907(2) 0.0289(7) Uani d . 1 . .
H H18A 0.2924 0.5147 0.9549 0.043 Uiso calc R 1 . .
H H18B 0.1216 0.5736 0.8993 0.043 Uiso calc R 1 . .
H H18C 0.3165 0.5572 0.8201 0.043 Uiso calc R 1 . .

loop_
_atom_site_aniso_label
_atom_site_aniso_U_11
_atom_site_aniso_U_22
_atom_site_aniso_U_33
_atom_site_aniso_U_12
_atom_site_aniso_U_13
_atom_site_aniso_U_23
Cl1 0.0352(4) 0.0150(3) 0.0164(3) -0.0059(3) -0.0067(3) -0.0029(3)
Cl2 0.0257(4) 0.0188(3) 0.0144(3) -0.0049(3) -0.0029(3) -0.0043(3)
O1 0.0446(13) 0.0180(10) 0.0117(9) -0.0104(9) -0.0079(9) 0.0034(8)
O2 0.0262(11) 0.0149(9) 0.0198(10) -0.0069(8) -0.0029(8) -0.0033(8)
O3 0.0505(14) 0.0387(12) 0.0172(11) -0.0163(11) -0.0106(10) 0.0027(10)
N1 0.0279(13) 0.0169(11) 0.0133(11) -0.0032(10) -0.0023(10) -0.0004(9)
C1 0.0100(12) 0.0137(12) 0.0179(13) 0.0009(9) -0.0022(10) -0.0028(10)
C2 0.0182(14) 0.0156(12) 0.0161(13) -0.0017(10) -0.0053(11) -0.0039(11)
C3 0.0192(14) 0.0166(13) 0.0153(13) -0.0008(11) -0.0042(11) -0.0015(11)
C4 0.0227(15) 0.0133(12) 0.0166(14) -0.0038(11) -0.0019(11) 0.0016(11)
C5 0.0157(13) 0.0139(12) 0.0192(14) 0.0007(10) -0.0047(11) -0.0056(11)
C6 0.0151(13) 0.0183(13) 0.0103(12) 0.0009(10) -0.0016(10) -0.0019(10)
C7 0.0440(19) 0.0234(15) 0.0151(14) -0.0083(14) -0.0060(13) 0.0057(12)
C8 0.0253(16) 0.0149(13) 0.0282(16) -0.0048(11) -0.0065(13) 0.0012(12)
C9 0.0195(14) 0.0121(12) 0.0149(13) -0.0008(10) -0.0027(11) -0.0037(10)
C10 0.0153(13) 0.0119(12) 0.0158(13) -0.0029(10) -0.0005(11) -0.0038(10)
C11 0.0165(14) 0.0148(13) 0.0150(13) 0.0008(10) -0.0046(11) 0.0016(11)
C12 0.0195(14) 0.0192(13) 0.0183(14) 0.0020(11) -0.0042(11) -0.0020(11)
C13 0.0213(15) 0.0108(12) 0.0285(16) -0.0014(11) -0.0034(12) -0.0020(11)
C14 0.0211(15) 0.0190(14) 0.0223(15) -0.0022(11) -0.0023(12) 0.0046(12)
C15 0.0213(15) 0.0217(14) 0.0147(13) 0.0006(11) -0.0008(11) 0.0008(11)
C16 0.0182(14) 0.0175(13) 0.0178(14) 0.0016(11) -0.0043(11) -0.0040(11)
C17 0.0220(15) 0.0321(16) 0.0155(14) -0.0029(13) -0.0018(12) -0.0046(13)
C18 0.0397(19) 0.0290(16) 0.0211(15) -0.0074(14) -0.0058(14) -0.0105(13)

loop_
_atom_type_symbol
_atom_type_description
_atom_type_scat_dispersion_real
_atom_type_scat_dispersion_imag
_atom_type_scat_source
C C 0.0033 0.0016 'International Tables Vol C Tables 4.2.6.8 and 6.1.1.4'
H H 0.0000 0.0000 'International Tables Vol C Tables 4.2.6.8 and 6.1.1.4'
N N 0.0061 0.0033 'International Tables Vol C Tables 4.2.6.8 and 6.1.1.4'
O O 0.0106 0.0060 'International Tables Vol C Tables 4.2.6.8 and 6.1.1.4'
Cl Cl 0.1484 0.1585 'International Tables Vol C Tables 4.2.6.8 and 6.1.1.4'

loop_
_geom_angle_atom_site_label_1
_geom_angle_atom_site_label_2
_geom_angle_atom_site_label_3
_geom_angle_site_symmetry_1
_geom_angle_site_symmetry_3
_geom_angle
_geom_angle_publ_flag
C3 O1 C7 . . 118.2(2) ?
C5 O2 C8 . . 118.00(19) ?
C17 N1 C16 . . 128.5(2) ?
C17 N1 H1 . . 115.7 ?
C16 N1 H1 . . 115.7 ?
C6 C1 C2 . . 116.4(2) ?
C6 C1 C9 . . 124.0(2) ?
C2 C1 C9 . . 119.5(2) ?
C3 C2 C1 . . 122.4(2) ?
C3 C2 Cl1 . . 117.50(19) ?
C1 C2 Cl1 . . 120.11(19) ?
O1 C3 C4 . . 124.3(2) ?
O1 C3 C2 . . 116.4(2) ?
C4 C3 C2 . . 119.4(2) ?
C5 C4 C3 . . 120.1(2) ?
C5 C4 H4 . . 120.0 ?
C3 C4 H4 . . 120.0 ?
O2 C5 C4 . . 124.6(2) ?
O2 C5 C6 . . 115.8(2) ?
C4 C5 C6 . . 119.6(2) ?
C5 C6 C1 . . 122.2(2) ?
C5 C6 Cl2 . . 115.48(18) ?
C1 C6 Cl2 . . 122.29(19) ?
O1 C7 H7A . . 109.5 ?
O1 C7 H7B . . 109.5 ?
H7A C7 H7B . . 109.5 ?
O1 C7 H7C . . 109.5 ?
H7A C7 H7C . . 109.5 ?
H7B C7 H7C . . 109.5 ?
O2 C8 H8A . . 109.5 ?
O2 C8 H8B . . 109.5 ?
H8A C8 H8B . . 109.5 ?
O2 C8 H8C . . 109.5 ?
H8A C8 H8C . . 109.5 ?
H8B C8 H8C . . 109.5 ?
C10 C9 C1 . . 125.3(2) ?
C10 C9 H9 . . 117.3 ?
C1 C9 H9 . . 117.3 ?
C9 C10 C11 . . 125.8(2) ?
C9 C10 H10 . . 117.1 ?
C11 C10 H10 . . 117.1 ?
C12 C11 C16 . . 118.6(2) ?
C12 C11 C10 . . 122.6(2) ?
C16 C11 C10 . . 118.8(2) ?
C13 C12 C11 . . 120.9(2) ?
C13 C12 H12 . . 119.6 ?
C11 C12 H12 . . 119.6 ?
C14 C13 C12 . . 120.1(2) ?
C14 C13 H13 . . 119.9 ?
C12 C13 H13 . . 119.9 ?
C13 C14 C15 . . 120.3(2) ?
C13 C14 H14 . . 119.8 ?
C15 C14 H14 . . 119.8 ?
C14 C15 C16 . . 119.8(2) ?
C14 C15 H15 . . 120.1 ?
C16 C15 H15 . . 120.1 ?
C15 C16 N1 . . 122.6(2) ?
C15 C16 C11 . . 120.3(2) ?
N1 C16 C11 . . 117.0(2) ?
O3 C17 N1 . . 123.4(3) ?
O3 C17 C18 . . 122.7(3) ?
N1 C17 C18 . . 114.0(2) ?
C17 C18 H18A . . 109.5 ?
C17 C18 H18B . . 109.5 ?
H18A C18 H18B . . 109.5 ?
C17 C18 H18C . . 109.5 ?
H18A C18 H18C . . 109.5 ?
H18B C18 H18C . . 109.5 ?

loop_
_geom_bond_atom_site_label_1
_geom_bond_atom_site_label_2
_geom_bond_site_symmetry_2
_geom_bond_distance
_geom_bond_publ_flag
Cl1 C2 . 1.742(2) ?
Cl2 C6 . 1.748(2) ?
O1 C3 . 1.359(3) ?
O1 C7 . 1.437(3) ?
O2 C5 . 1.355(3) ?
O2 C8 . 1.433(3) ?
O3 C17 . 1.211(3) ?
N1 C17 . 1.365(3) ?
N1 C16 . 1.411(3) ?
N1 H1 . 0.8800 ?
C1 C6 . 1.397(3) ?
C1 C2 . 1.399(3) ?
C1 C9 . 1.476(3) ?
C2 C3 . 1.395(3) ?
C3 C4 . 1.387(3) ?
C4 C5 . 1.382(3) ?
C4 H4 . 0.9500 ?
C5 C6 . 1.398(3) ?
C7 H7A . 0.9800 ?
C7 H7B . 0.9800 ?
C7 H7C . 0.9800 ?
C8 H8A . 0.9800 ?
C8 H8B . 0.9800 ?
C8 H8C . 0.9800 ?
C9 C10 . 1.333(4) ?
C9 H9 . 0.9500 ?
C10 C11 . 1.471(3) ?
C10 H10 . 0.9500 ?
C11 C12 . 1.389(3) ?
C11 C16 . 1.410(3) ?
C12 C13 . 1.386(4) ?
C12 H12 . 0.9500 ?
C13 C14 . 1.379(4) ?
C13 H13 . 0.9500 ?
C14 C15 . 1.386(4) ?
C14 H14 . 0.9500 ?
C15 C16 . 1.391(4) ?
C15 H15 . 0.9500 ?
C17 C18 . 1.513(4) ?
C18 H18A . 0.9800 ?
C18 H18B . 0.9800 ?
C18 H18C . 0.9800 ?

loop_
_geom_torsion_atom_site_label_1
_geom_torsion_atom_site_label_2
_geom_torsion_atom_site_label_3
_geom_torsion_atom_site_label_4
_geom_torsion_site_symmetry_1
_geom_torsion_site_symmetry_2
_geom_torsion_site_symmetry_3
_geom_torsion_site_symmetry_4
_geom_torsion
_geom_torsion_publ_flag
C6 C1 C2 C3 . . . . -0.7(4) ?
C9 C1 C2 C3 . . . . 174.7(2) ?
C6 C1 C2 Cl1 . . . . 179.43(19) ?
C9 C1 C2 Cl1 . . . . -5.2(3) ?
C7 O1 C3 C4 . . . . -0.9(4) ?
C7 O1 C3 C2 . . . . 179.2(2) ?
C1 C2 C3 O1 . . . . -178.1(2) ?
Cl1 C2 C3 O1 . . . . 1.8(3) ?
C1 C2 C3 C4 . . . . 2.0(4) ?
Cl1 C2 C3 C4 . . . . -178.1(2) ?
O1 C3 C4 C5 . . . . 177.6(2) ?
C2 C3 C4 C5 . . . . -2.5(4) ?
C8 O2 C5 C4 . . . . -0.8(4) ?
C8 O2 C5 C6 . . . . 179.1(2) ?
C3 C4 C5 O2 . . . . -178.2(2) ?
C3 C4 C5 C6 . . . . 1.9(4) ?
O2 C5 C6 C1 . . . . 179.5(2) ?
C4 C5 C6 C1 . . . . -0.6(4) ?
O2 C5 C6 Cl2 . . . . 2.3(3) ?
C4 C5 C6 Cl2 . . . . -177.7(2) ?
C2 C1 C6 C5 . . . . 0.0(4) ?
C9 C1 C6 C5 . . . . -175.1(2) ?
C2 C1 C6 Cl2 . . . . 176.94(19) ?
C9 C1 C6 Cl2 . . . . 1.8(4) ?
C6 C1 C9 C10 . . . . -40.8(4) ?
C2 C1 C9 C10 . . . . 144.2(3) ?
C1 C9 C10 C11 . . . . 174.6(2) ?
C9 C10 C11 C12 . . . . 45.5(4) ?
C9 C10 C11 C16 . . . . -136.0(3) ?
C16 C11 C12 C13 . . . . -0.6(4) ?
C10 C11 C12 C13 . . . . 177.9(2) ?
C11 C12 C13 C14 . . . . -0.9(4) ?
C12 C13 C14 C15 . . . . 1.5(4) ?
C13 C14 C15 C16 . . . . -0.5(4) ?
C14 C15 C16 N1 . . . . 176.0(2) ?
C14 C15 C16 C11 . . . . -1.1(4) ?
C17 N1 C16 C15 . . . . 20.7(4) ?
C17 N1 C16 C11 . . . . -162.1(3) ?
C12 C11 C16 C15 . . . . 1.6(4) ?
C10 C11 C16 C15 . . . . -177.0(2) ?
C12 C11 C16 N1 . . . . -175.6(2) ?
C10 C11 C16 N1 . . . . 5.8(4) ?
C16 N1 C17 O3 . . . . 0.3(5) ?
C16 N1 C17 C18 . . . . 179.8(2) ?

loop_
_cod_related_entry_id
_cod_related_entry_database
_cod_related_entry_code
1 ChemSpider 24741666
